data_7712258
loop_
_publ_author_name
'Artem'ev, Alexander'
'Doronina, Evgeniya Pavlovna'
'Rakhmanova, Marianna I.'
'Hei, Xiuze'
'Stass, Dmitri V.'
'Tarasova, Olga'
'Bagryanskaya, Irina Yu.'
'Samsonenko, Denis G.'
'Novikov, Alexander S.'
'Nedolya, Nina'
'Li, Jing'

_publ_section_title
;
 A family of CuI-based 1D polymers showing colorful short-lived TADF and
 phosphorescence induced by photo- and X-ray irradiation
;
_journal_name_full 'Dalton Transactions'
_journal_paper_doi 10.1039/D3DT00035D
_journal_year 2023
_chemical_formula_sum 'C6 H7 Cu2 I2 N S'
_chemical_formula_weight 506.07
_space_group_crystal_system triclinic
_space_group_IT_number 2
_space_group_name_Hall '-P 1'
_space_group_name_H-M_alt 'P -1'
_atom_sites_solution_hydrogens geom
_atom_sites_solution_primary direct
_atom_sites_solution_secondary difmap
_audit_creation_method SHELXL-2014/7
_audit_update_record
;
2017-11-13 deposited with the CCDC.	2023-01-31 downloaded from the CCDC.
;
_cell_angle_alpha 102.595(5)
_cell_angle_beta 94.694(6)
_cell_angle_gamma 104.937(5)
_cell_formula_units_Z 2
_cell_length_a 7.6287(6)
_cell_length_b 7.7189(3)
_cell_length_c 9.7933(7)
_cell_measurement_reflns_used 3286
_cell_measurement_temperature 130(2)
_cell_measurement_theta_max 29.16
_cell_measurement_theta_min 3.91
_cell_volume 537.93(6)
_computing_cell_refinement 'CrysAlisPro 1.171.38.41 (Rigaku OD, 2015)'
_computing_data_collection 'CrysAlisPro 1.171.38.41 (Rigaku OD, 2015)'
_computing_data_reduction 'CrysAlisPro 1.171.38.41 (Rigaku OD, 2015)'
_computing_molecular_graphics 'ShelXle (H\"ubschle, 2011)'
_computing_publication_material 'CIFTAB-2014 (Sheldrick, 2015)'
_computing_structure_refinement 'SHELXL-2014 (Sheldrick, 2015)'
_computing_structure_solution 'SHELXT-2014 (Sheldrick, 2015)'
_diffrn_ambient_temperature 130(2)
_diffrn_detector 'CCD plate'
_diffrn_detector_area_resol_mean 10.6168
_diffrn_detector_type AtlasS2
_diffrn_measured_fraction_theta_full 0.998
_diffrn_measured_fraction_theta_max 0.885
_diffrn_measurement_device 'four-circle diffractometer'
_diffrn_measurement_device_type 'New Xcalibur, AtlasS2'
_diffrn_measurement_method '\w scans'
_diffrn_radiation_monochromator graphite
_diffrn_radiation_probe x-ray
_diffrn_radiation_source 'fine-focus sealed tube'
_diffrn_radiation_type MoK\a
_diffrn_radiation_wavelength 0.71073
_diffrn_reflns_av_R_equivalents 0.0281
_diffrn_reflns_av_unetI/netI 0.0304
_diffrn_reflns_Laue_measured_fraction_full 0.998
_diffrn_reflns_Laue_measured_fraction_max 0.885
_diffrn_reflns_limit_h_max 10
_diffrn_reflns_limit_h_min -9
_diffrn_reflns_limit_k_max 10
_diffrn_reflns_limit_k_min -10
_diffrn_reflns_limit_l_max 13
_diffrn_reflns_limit_l_min -13
_diffrn_reflns_number 8550
_diffrn_reflns_point_group_measured_fraction_full 0.998
_diffrn_reflns_point_group_measured_fraction_max 0.885
_diffrn_reflns_theta_full 25.500
_diffrn_reflns_theta_max 29.557
_diffrn_reflns_theta_min 3.361
_diffrn_source 'sealed X-ray tube'
_exptl_absorpt_coefficient_mu 9.832
_exptl_absorpt_correction_T_max 1.00000
_exptl_absorpt_correction_T_min 0.30611
_exptl_absorpt_correction_type multi-scan
_exptl_absorpt_process_details
;
CrysAlisPro 1.171.38.41 (Rigaku Oxford Diffraction, 2015)
Empirical absorption correction using spherical harmonics,
implemented in SCALE3 ABSPACK scaling algorithm.
;
_exptl_crystal_colour colorless
_exptl_crystal_density_diffrn 3.124
_exptl_crystal_description block
_exptl_crystal_F_000 460
_exptl_crystal_size_max 0.32
_exptl_crystal_size_mid 0.24
_exptl_crystal_size_min 0.16
_refine_diff_density_max 0.714
_refine_diff_density_min -0.983
_refine_diff_density_rms 0.152
_refine_ls_extinction_method none
_refine_ls_goodness_of_fit_ref 1.104
_refine_ls_hydrogen_treatment constr
_refine_ls_matrix_type full
_refine_ls_number_parameters 110
_refine_ls_number_reflns 2670
_refine_ls_number_restraints 0
_refine_ls_restrained_S_all 1.104
_refine_ls_R_factor_all 0.0259
_refine_ls_R_factor_gt 0.0218
_refine_ls_shift/su_max 0.001
_refine_ls_shift/su_mean 0.000
_refine_ls_structure_factor_coef Fsqd
_refine_ls_weighting_details 'w=1/[\s^2^(Fo^2^)+(0.0179P)^2^+0.1164P] where P=(Fo^2^+2Fc^2^)/3'
_refine_ls_weighting_scheme calc
_refine_ls_wR_factor_gt 0.0450
_refine_ls_wR_factor_ref 0.0464
_reflns_Friedel_coverage 0.000
_reflns_number_gt 2438
_reflns_number_total 2670
_reflns_threshold_expression >2\s(I)
_cod_data_source_file d3dt00035d2.cif
_cod_data_source_block c-39
_cod_database_code 7712258
_shelx_shelxl_version_number 2014/7
_shelx_space_group_comment
;
The symmetry employed for this shelxl refinement is uniquely defined
by the following loop, which should always be used as a source of
symmetry information in preference to the above space-group names.
They are only intended as comments.
;
_shelx_estimated_absorpt_t_min 0.145
_shelx_estimated_absorpt_t_max 0.302

loop_
_space_group_symop_operation_xyz
'x, y, z'
'-x, -y, -z'

loop_
_atom_site_label
_atom_site_type_symbol
_atom_site_fract_x
_atom_site_fract_y
_atom_site_fract_z
_atom_site_U_iso_or_equiv
_atom_site_adp_type
_atom_site_occupancy
_atom_site_site_symmetry_order
_atom_site_calc_flag
_atom_site_refinement_flags_posn
_atom_site_refinement_flags_adp
_atom_site_refinement_flags_occupancy
_atom_site_disorder_assembly
_atom_site_disorder_group
Cu1 Cu 0.56289(5) 0.47988(6) 0.12913(4) 0.01699(10) Uani 1 1 d . . . . .
Cu2 Cu 0.17105(5) 0.49743(6) 0.06646(5) 0.01658(10) Uani 1 1 d . . . . .
I1 I 0.46148(3) 0.77671(3) 0.10870(2) 0.01248(6) Uani 1 1 d . . . . .
I2 I -0.06014(3) 0.64107(3) 0.21310(2) 0.01271(6) Uani 1 1 d . . . . .
N1 N 0.4830(3) 0.3447(4) 0.2818(3) 0.0121(6) Uani 1 1 d . . . . .
C1 C 0.6075(4) 0.3579(5) 0.3921(4) 0.0158(7) Uani 1 1 d . . . . .
H1 H 0.7308 0.4271 0.3945 0.019 Uiso 1 1 calc R U . . .
C2 C 0.5656(5) 0.2761(5) 0.5020(4) 0.0174(7) Uani 1 1 d . . . . .
H2 H 0.6574 0.2884 0.5779 0.021 Uiso 1 1 calc R U . . .
C3 C 0.3852(5) 0.1752(5) 0.4981(4) 0.0190(8) Uani 1 1 d . . . . .
H3 H 0.3513 0.1183 0.5725 0.023 Uiso 1 1 calc R U . . .
C4 C 0.2556(4) 0.1580(5) 0.3858(4) 0.0159(7) Uani 1 1 d . . . . .
H4 H 0.1320 0.0882 0.3810 0.019 Uiso 1 1 calc R U . . .
C5 C 0.3088(4) 0.2441(4) 0.2803(3) 0.0124(7) Uani 1 1 d . . . . .
S1 S 0.15541(11) 0.22029(11) 0.12670(9) 0.01334(17) Uani 1 1 d . . . . .
C6 C -0.0650(4) 0.1528(5) 0.1837(4) 0.0177(7) Uani 1 1 d . . . . .
H6A H -0.1605 0.1578 0.1126 0.027 Uiso 1 1 calc R U . . .
H6B H -0.0657 0.2376 0.2741 0.027 Uiso 1 1 calc R U . . .
H6C H -0.0888 0.0264 0.1956 0.027 Uiso 1 1 calc R U . . .

loop_
_atom_site_aniso_label
_atom_site_aniso_U_11
_atom_site_aniso_U_22
_atom_site_aniso_U_33
_atom_site_aniso_U_23
_atom_site_aniso_U_13
_atom_site_aniso_U_12
Cu1 0.0209(2) 0.0170(2) 0.0138(2) 0.00629(18) 0.00271(17) 0.00462(18)
Cu2 0.0163(2) 0.0147(2) 0.0181(2) 0.00543(18) 0.00217(17) 0.00226(17)
I1 0.01202(10) 0.01168(12) 0.01277(12) 0.00243(9) 0.00107(8) 0.00242(8)
I2 0.01203(10) 0.01190(12) 0.01329(12) 0.00230(9) 0.00061(8) 0.00288(8)
N1 0.0123(12) 0.0092(14) 0.0138(15) 0.0001(12) 0.0005(11) 0.0040(11)
C1 0.0164(16) 0.0162(18) 0.0143(18) 0.0021(14) 0.0003(13) 0.0060(14)
C2 0.0209(17) 0.0182(19) 0.0137(18) 0.0043(15) -0.0007(14) 0.0074(15)
C3 0.0278(18) 0.0173(19) 0.0134(18) 0.0057(15) 0.0051(15) 0.0069(15)
C4 0.0170(16) 0.0118(18) 0.0167(18) 0.0032(14) 0.0026(14) 0.0007(13)
C5 0.0158(15) 0.0099(17) 0.0110(16) 0.0005(13) -0.0004(13) 0.0053(13)
S1 0.0142(4) 0.0125(4) 0.0123(4) 0.0026(3) -0.0002(3) 0.0030(3)
C6 0.0142(16) 0.0144(18) 0.024(2) 0.0074(15) 0.0014(14) 0.0015(14)

loop_
_atom_type_symbol
_atom_type_description
_atom_type_scat_dispersion_real
_atom_type_scat_dispersion_imag
_atom_type_scat_source
C C 0.0033 0.0016 'International Tables Vol C Tables 4.2.6.8 and 6.1.1.4'
H H 0.0000 0.0000 'International Tables Vol C Tables 4.2.6.8 and 6.1.1.4'
N N 0.0061 0.0033 'International Tables Vol C Tables 4.2.6.8 and 6.1.1.4'
S S 0.1246 0.1234 'International Tables Vol C Tables 4.2.6.8 and 6.1.1.4'
Cu Cu 0.3201 1.2651 'International Tables Vol C Tables 4.2.6.8 and 6.1.1.4'
I I -0.4742 1.8119 'International Tables Vol C Tables 4.2.6.8 and 6.1.1.4'

loop_
_geom_angle_atom_site_label_1
_geom_angle_atom_site_label_2
_geom_angle_atom_site_label_3
_geom_angle
_geom_angle_site_symmetry_1
_geom_angle_site_symmetry_3
_geom_angle_publ_flag
Cu1 Cu1 Cu2 59.912(17) 2_665 . ?
Cu1 Cu1 Cu2 65.260(18) 2_665 2_665 ?
Cu1 Cu1 I2 113.74(2) 2_665 1_655 ?
Cu2 Cu1 Cu2 125.172(16) 2_665 . ?
I1 Cu1 Cu1 58.459(17) 2_665 2_665 ?
I1 Cu1 Cu1 59.355(16) . 2_665 ?
I1 Cu1 Cu2 53.694(12) . . ?
I1 Cu1 Cu2 55.329(14) 2_665 2_665 ?
I1 Cu1 Cu2 94.079(16) 2_665 . ?
I1 Cu1 Cu2 98.045(16) . 2_665 ?
I1 Cu1 I1 117.813(16) . 2_665 yes
I1 Cu1 I2 99.715(16) . 1_655 yes
I1 Cu1 I2 104.283(16) 2_665 1_655 yes
I2 Cu1 Cu2 56.297(13) 1_655 2_665 ?
I2 Cu1 Cu2 152.995(19) 1_655 . ?
N1 Cu1 Cu1 141.84(8) . 2_665 ?
N1 Cu1 Cu2 88.78(7) . . ?
N1 Cu1 Cu2 139.92(8) . 2_665 ?
N1 Cu1 I1 107.50(8) . 2_665 yes
N1 Cu1 I1 120.83(8) . . yes
N1 Cu1 I2 103.97(7) . 1_655 yes
Cu1 Cu2 Cu1 54.828(16) 2_665 . ?
Cu2 Cu2 Cu1 110.11(2) 2_565 2_665 ?
Cu2 Cu2 Cu1 164.67(3) 2_565 . ?
I1 Cu2 Cu1 55.158(13) . . ?
I1 Cu2 Cu1 57.729(14) . 2_665 ?
I1 Cu2 Cu2 121.83(2) . 2_565 ?
I1 Cu2 I2 102.955(17) . . yes
I1 Cu2 I2 109.450(16) . 2_565 yes
I2 Cu2 Cu1 59.864(14) 2_565 2_665 ?
I2 Cu2 Cu1 107.742(18) 2_565 . ?
I2 Cu2 Cu1 135.751(19) . . ?
I2 Cu2 Cu1 150.500(19) . 2_665 ?
I2 Cu2 Cu2 57.762(16) 2_565 2_565 ?
I2 Cu2 Cu2 58.417(16) . 2_565 ?
I2 Cu2 I2 116.179(16) . 2_565 yes
S1 Cu2 Cu1 72.65(2) . . ?
S1 Cu2 Cu1 104.25(3) . 2_665 ?
S1 Cu2 Cu2 112.18(3) . 2_565 ?
S1 Cu2 I1 125.99(3) . . yes
S1 Cu2 I2 97.86(3) . 2_565 yes
S1 Cu2 I2 105.24(3) . . yes
Cu1 I1 Cu1 62.187(16) . 2_665 yes
Cu2 I1 Cu1 71.148(14) . . yes
Cu2 I1 Cu1 66.942(15) . 2_665 yes
Cu2 I2 Cu1 63.838(14) 2_565 1_455 yes
Cu2 I2 Cu1 118.614(16) . 1_455 yes
Cu2 I2 Cu2 63.823(16) . 2_565 yes
C1 N1 Cu1 119.3(2) . . ?
C1 N1 C5 117.1(3) . . ?
C5 N1 Cu1 123.5(2) . . ?
N1 C1 H1 118.2 . . ?
N1 C1 C2 123.5(3) . . ?
C2 C1 H1 118.2 . . ?
C1 C2 H2 121.0 . . ?
C1 C2 C3 118.0(3) . . ?
C3 C2 H2 121.0 . . ?
C2 C3 H3 120.2 . . ?
C4 C3 C2 119.6(3) . . ?
C4 C3 H3 120.2 . . ?
C3 C4 H4 120.6 . . ?
C3 C4 C5 118.7(3) . . ?
C5 C4 H4 120.6 . . ?
N1 C5 C4 123.0(3) . . ?
N1 C5 S1 114.7(2) . . ?
C4 C5 S1 122.2(2) . . ?
C5 S1 Cu2 113.53(11) . . ?
C5 S1 C6 102.39(16) . . ?
C6 S1 Cu2 105.51(12) . . ?
S1 C6 H6A 109.5 . . ?
S1 C6 H6B 109.5 . . ?
S1 C6 H6C 109.5 . . ?
H6A C6 H6B 109.5 . . ?
H6A C6 H6C 109.5 . . ?
H6B C6 H6C 109.5 . . ?

loop_
_geom_bond_atom_site_label_1
_geom_bond_atom_site_label_2
_geom_bond_distance
_geom_bond_site_symmetry_2
_geom_bond_publ_flag
Cu1 Cu1 2.7412(8) 2_665 yes
Cu1 Cu2 2.9015(6) 2_665 yes
Cu1 Cu2 3.0456(6) . yes
Cu1 I1 2.6413(5) . yes
Cu1 I1 2.6663(5) 2_665 yes
Cu1 I2 2.7958(5) 1_655 yes
Cu1 N1 2.049(3) . yes
Cu2 Cu1 2.9015(6) 2_665 ?
Cu2 Cu2 2.8332(8) 2_565 yes
Cu2 I1 2.5935(5) . yes
Cu2 I2 2.6703(5) . yes
Cu2 I2 2.6894(5) 2_565 yes
Cu2 S1 2.3171(9) . yes
I1 Cu1 2.6664(5) 2_665 ?
I2 Cu1 2.7958(5) 1_455 ?
I2 Cu2 2.6894(5) 2_565 ?
N1 C1 1.347(4) . ?
N1 C5 1.352(4) . ?
C1 H1 0.9500 . ?
C1 C2 1.381(5) . ?
C2 H2 0.9500 . ?
C2 C3 1.389(5) . ?
C3 H3 0.9500 . ?
C3 C4 1.376(5) . ?
C4 H4 0.9500 . ?
C4 C5 1.380(4) . ?
C5 S1 1.774(3) . ?
S1 C6 1.800(3) . ?
C6 H6A 0.9800 . ?
C6 H6B 0.9800 . ?
C6 H6C 0.9800 . ?
